data_8106601
loop_
_publ_author_name
'Yuhua, Guo'
'Youzhu, Yu'
'Weiyun, Shi'
'Aimin, Wei'
'Fengli, Wang'

_publ_section_title
;
 Crystal structure of
 tetrakis(\m3-2-(N-(2-hydroxyethyl)amino)ethoxo)-tetrachloro-tetra-cobalt(II)
 methanol solvate, C17H44Cl4Co4N4O9
;
_journal_issue 4
_journal_name_full 'Zeitschrift f\"ur Kristallographie - New Crystal Structures'
_journal_page_first 557
_journal_page_last 559
_journal_paper_doi 10.1515/ncrs-2016-0324
_journal_volume 232
_journal_year 2017
_chemical_formula_sum 'C17 H44 Cl4 Co4 N4 O9'
_chemical_formula_weight 826.08
_space_group_crystal_system triclinic
_space_group_IT_number 2
_space_group_name_Hall '-P 1'
_space_group_name_H-M_alt 'P -1'
_atom_sites_solution_hydrogens geom
_atom_sites_solution_primary direct
_atom_sites_solution_secondary difmap
_cell_angle_alpha 91.286(13)
_cell_angle_beta 91.755(14)
_cell_angle_gamma 111.673(13)
_cell_formula_units_Z 2
_cell_length_a 10.918(14)
_cell_length_b 11.899(15)
_cell_length_c 13.327(17)
_cell_measurement_reflns_used 7930
_cell_measurement_temperature 296(2)
_cell_measurement_theta_max 28.11
_cell_measurement_theta_min 3.19
_cell_volume 1607(4)
_computing_cell_refinement 'Bruker SAINT [9]'
_computing_data_collection 'Bruker APEX2'
_computing_data_reduction 'Bruker SAINT [9]'
_computing_molecular_graphics 'SHELXL-97 [10]'
_computing_publication_material 'SHELXL-97 [10]'
_computing_structure_refinement 'SHELXL-97 [10]'
_computing_structure_solution 'SHELXS-97 [10]'
_diffrn_ambient_temperature 296(2)
_diffrn_measured_fraction_theta_full 0.976
_diffrn_measured_fraction_theta_max 0.976
_diffrn_measurement_device_type 'CCD area detector'
_diffrn_measurement_method 'phi and omega scans'
_diffrn_radiation_type MoK\a
_diffrn_radiation_wavelength 0.71073
_diffrn_reflns_av_R_equivalents 0.0314
_diffrn_reflns_av_unetI/netI 0.0195
_diffrn_reflns_Laue_measured_fraction_full 0.976
_diffrn_reflns_Laue_measured_fraction_max 0.976
_diffrn_reflns_limit_h_max 13
_diffrn_reflns_limit_h_min -13
_diffrn_reflns_limit_k_max 14
_diffrn_reflns_limit_k_min -14
_diffrn_reflns_limit_l_max 16
_diffrn_reflns_limit_l_min -16
_diffrn_reflns_number 40621
_diffrn_reflns_point_group_measured_fraction_full 0.976
_diffrn_reflns_point_group_measured_fraction_max 0.976
_diffrn_reflns_theta_full 25.242
_diffrn_reflns_theta_max 25.999
_diffrn_reflns_theta_min 2.438
_exptl_absorpt_coefficient_mu 2.408
_exptl_crystal_colour red
_exptl_crystal_density_diffrn 1.707
_exptl_crystal_description block
_exptl_crystal_F_000 844
_exptl_crystal_size_max 0.154
_exptl_crystal_size_mid 0.126
_exptl_crystal_size_min 0.095
_refine_diff_density_max 1.281
_refine_diff_density_min -1.263
_refine_diff_density_rms 0.342
_refine_ls_extinction_method none
_refine_ls_goodness_of_fit_ref 1.221
_refine_ls_hydrogen_treatment mixed
_refine_ls_matrix_type full
_refine_ls_number_parameters 343
_refine_ls_number_reflns 6179
_refine_ls_number_restraints 0
_refine_ls_restrained_S_all 1.221
_refine_ls_R_factor_all 0.0430
_refine_ls_R_factor_gt 0.0308
_refine_ls_shift/su_max 0.001
_refine_ls_shift/su_mean 0.000
_refine_ls_structure_factor_coef Fsqd
_refine_ls_weighting_details 'calc w=1/[\s^2^(Fo^2^)+(0.0783P)^2^+0.7817P] where P=(Fo^2^+2Fc^2^)/3'
_refine_ls_weighting_scheme calc
_refine_ls_wR_factor_gt 0.0988
_refine_ls_wR_factor_ref 0.1257
_reflns_Friedel_coverage 0.000
_reflns_Friedel_fraction_full .
_reflns_Friedel_fraction_max .
_reflns_number_gt 5670
_reflns_number_total 6179
_reflns_threshold_expression 'I > 2\s(I)'
_cod_data_source_file suppl_ncrs-2016-0324_suppl.cif
_cod_data_source_block 1
_cod_database_code 8106601
_shelx_space_group_comment
;
The symmetry employed for this shelxl refinement is uniquely defined
by the following loop, which should always be used as a source of
symmetry information in preference to the above space-group names.
They are only intended as comments.
;
_shelx_estimated_absorpt_t_min 0.708
_shelx_estimated_absorpt_t_max 0.804

loop_
_symmetry_equiv_pos_as_xyz
'x, y, z'
'-x, -y, -z'

loop_
_atom_site_label
_atom_site_type_symbol
_atom_site_fract_x
_atom_site_fract_y
_atom_site_fract_z
_atom_site_U_iso_or_equiv
_atom_site_adp_type
_atom_site_occupancy
_atom_site_symmetry_multiplicity
_atom_site_calc_flag
_atom_site_refinement_flags
_atom_site_disorder_assembly
_atom_site_disorder_group
Co1 Co 0.74728(4) 0.72262(4) 0.18724(3) 0.02577(13) Uani 1 1 d . . .
Co2 Co 0.47158(4) 0.67519(4) 0.27845(3) 0.02595(13) Uani 1 1 d . . .
Co3 Co 0.72137(4) 0.86328(4) 0.39842(3) 0.02657(13) Uani 1 1 d . . .
Co4 Co 0.64563(4) 0.94054(4) 0.18769(3) 0.02663(13) Uani 1 1 d . . .
O1 O 0.4344(3) 0.4832(2) 0.23426(19) 0.0415(6) Uani 1 1 d . . .
H1AA H 0.4812 0.4401 0.2633 0.050 Uiso 1 1 d R . .
O2 O 0.5729(2) 0.74993(19) 0.14904(15) 0.0261(4) Uani 1 1 d . . .
O3 O 0.5544(2) 0.86680(18) 0.32173(15) 0.0260(4) Uani 1 1 d . . .
O4 O 0.7509(3) 1.1291(2) 0.2526(2) 0.0530(7) Uani 1 1 d . . .
H4C H 0.8404 1.1606 0.2708 0.064 Uiso 1 1 d R . .
O5 O 0.6584(2) 0.68699(18) 0.32948(15) 0.0257(4) Uani 1 1 d . . .
O6 O 0.5918(3) 0.8067(2) 0.53207(17) 0.0404(5) Uani 1 1 d . . .
H6C H 0.5157 0.8233 0.5401 0.048 Uiso 1 1 d R . .
O7 O 0.8076(2) 0.7774(2) 0.03144(18) 0.0403(6) Uani 1 1 d . . .
H7C H 0.7481 0.7772 -0.0201 0.048 Uiso 1 1 d R . .
O8 O 0.8015(2) 0.90059(19) 0.24975(16) 0.0276(4) Uani 1 1 d . . .
O11 O 0.0622(4) 0.6036(4) 0.3198(3) 0.0885(12) Uani 1 1 d . . .
H11D H 0.1426 0.6297 0.3403 0.106 Uiso 1 1 d R . .
N1 N 0.3032(3) 0.6298(3) 0.1724(2) 0.0361(6) Uani 1 1 d . . .
H1AB H 0.2454 0.6611 0.1974 0.043 Uiso 1 1 d R . .
N2 N 0.4922(3) 1.0146(3) 0.1855(2) 0.0371(6) Uani 1 1 d . . .
H1AC H 0.4432 0.9888 0.1271 0.044 Uiso 1 1 d R . .
N3 N 0.8317(3) 0.7874(2) 0.4935(2) 0.0337(6) Uani 1 1 d . . .
H1AD H 0.9186 0.8352 0.4916 0.040 Uiso 1 1 d R . .
N4 N 0.9589(3) 0.7705(3) 0.1999(2) 0.0357(6) Uani 1 1 d . . .
H1AE H 0.9759 0.7179 0.2415 0.043 Uiso 1 1 d R . .
C1 C 0.3325(4) 0.4311(3) 0.1575(3) 0.0494(9) Uani 1 1 d . . .
H1A H 0.2876 0.3452 0.1672 0.059 Uiso 1 1 d R . .
H1B H 0.3705 0.4413 0.0919 0.059 Uiso 1 1 d R . .
C2 C 0.2356(4) 0.4948(4) 0.1640(3) 0.0516(10) Uani 1 1 d . . .
H2A H 0.1771 0.4733 0.1045 0.062 Uiso 1 1 d R . .
H2B H 0.1821 0.4671 0.2219 0.062 Uiso 1 1 d R . .
C3 C 0.3511(3) 0.6896(3) 0.0761(2) 0.0352(7) Uani 1 1 d . . .
H3A H 0.3478 0.7700 0.0777 0.042 Uiso 1 1 d R . .
H3B H 0.2939 0.6432 0.0206 0.042 Uiso 1 1 d R . .
C4 C 0.4929(3) 0.6989(3) 0.0599(2) 0.0307(6) Uani 1 1 d . . .
H4A H 0.4940 0.6192 0.0445 0.037 Uiso 1 1 d R . .
H4B H 0.5278 0.7497 0.0036 0.037 Uiso 1 1 d R . .
C5 C 0.4778(3) 0.9336(3) 0.3591(2) 0.0327(7) Uani 1 1 d . . .
H5A H 0.5355 1.0073 0.3942 0.039 Uiso 1 1 d R . .
H5B H 0.4150 0.8855 0.4059 0.039 Uiso 1 1 d R . .
C6 C 0.4045(3) 0.9645(3) 0.2706(3) 0.0367(7) Uani 1 1 d . . .
H6A H 0.3316 0.8921 0.2470 0.044 Uiso 1 1 d R . .
H6B H 0.3682 1.0233 0.2933 0.044 Uiso 1 1 d R . .
C7 C 0.5551(4) 1.1485(3) 0.1854(3) 0.0501(9) Uani 1 1 d . . .
H7A H 0.4889 1.1832 0.1970 0.060 Uiso 1 1 d R . .
H7B H 0.5899 1.1723 0.1198 0.060 Uiso 1 1 d R . .
C8 C 0.6638(5) 1.1976(4) 0.2633(4) 0.0593(11) Uani 1 1 d . . .
H8A H 0.7125 1.2829 0.2539 0.071 Uiso 1 1 d R . .
H8B H 0.6284 1.1883 0.3298 0.071 Uiso 1 1 d R . .
C9 C 0.7902(4) 0.7903(4) 0.5982(3) 0.0457(9) Uani 1 1 d . . .
H9A H 0.8262 0.8729 0.6253 0.055 Uiso 1 1 d R . .
H9B H 0.8254 0.7421 0.6393 0.055 Uiso 1 1 d R . .
C10 C 0.6408(4) 0.7421(4) 0.6033(3) 0.0441(8) Uani 1 1 d . . .
H10A H 0.6044 0.6560 0.5864 0.053 Uiso 1 1 d R . .
H10B H 0.6156 0.7548 0.6705 0.053 Uiso 1 1 d R . .
C11 C 0.8147(3) 0.6645(3) 0.4525(3) 0.0344(7) Uani 1 1 d . . .
H11A H 0.8207 0.6153 0.5072 0.041 Uiso 1 1 d R . .
H11B H 0.8847 0.6713 0.4072 0.041 Uiso 1 1 d R . .
C12 C 0.6818(3) 0.6032(3) 0.3963(2) 0.0300(6) Uani 1 1 d . . .
H12A H 0.6815 0.5326 0.3583 0.036 Uiso 1 1 d R . .
H12B H 0.6123 0.5769 0.4440 0.036 Uiso 1 1 d R . .
C13 C 1.0035(4) 0.7529(4) 0.0983(3) 0.0433(8) Uani 1 1 d . . .
H13A H 0.9748 0.6670 0.0817 0.052 Uiso 1 1 d R . .
H13B H 1.0991 0.7869 0.0986 0.052 Uiso 1 1 d R . .
C14 C 0.9478(4) 0.8134(4) 0.0184(3) 0.0444(8) Uani 1 1 d . . .
H14A H 0.9907 0.9007 0.0257 0.053 Uiso 1 1 d R . .
H14B H 0.9635 0.7884 -0.0483 0.053 Uiso 1 1 d R . .
C15 C 1.0211(3) 0.8951(3) 0.2469(3) 0.0403(8) Uani 1 1 d . . .
H15A H 1.1064 0.9357 0.2186 0.048 Uiso 1 1 d R . .
H15B H 1.0353 0.8893 0.3185 0.048 Uiso 1 1 d R . .
C16 C 0.9355(3) 0.9707(3) 0.2300(3) 0.0342(7) Uani 1 1 d . . .
H16A H 0.9673 1.0425 0.2741 0.041 Uiso 1 1 d R . .
H16B H 0.9413 0.9964 0.1611 0.041 Uiso 1 1 d R . .
Cl1 Cl 0.33997(8) 0.62193(8) 0.42471(6) 0.0418(2) Uani 1 1 d . . .
Cl2 Cl 0.69837(9) 0.51180(7) 0.14353(7) 0.0412(2) Uani 1 1 d . . .
Cl3 Cl 0.83190(9) 1.06927(7) 0.46498(7) 0.0427(2) Uani 1 1 d . . .
Cl4 Cl 0.71411(8) 0.99727(8) 0.01694(6) 0.0403(2) Uani 1 1 d . . .
C17 C -0.0297(6) 0.4788(6) 0.3360(6) 0.098(2) Uani 1 1 d . . .
H17A H -0.1151 0.4671 0.3065 0.148 Uiso 1 1 d R . .
H17B H 0.0028 0.4220 0.3057 0.148 Uiso 1 1 d R . .
H17C H -0.0367 0.4665 0.4069 0.148 Uiso 1 1 d R . .

loop_
_atom_site_aniso_label
_atom_site_aniso_U_11
_atom_site_aniso_U_22
_atom_site_aniso_U_33
_atom_site_aniso_U_23
_atom_site_aniso_U_13
_atom_site_aniso_U_12
Co1 0.0229(2) 0.0271(2) 0.0264(2) 0.00186(16) -0.00095(16) 0.00835(17)
Co2 0.0227(2) 0.0273(2) 0.0248(2) 0.00345(16) -0.00182(16) 0.00576(17)
Co3 0.0276(2) 0.0259(2) 0.0246(2) 0.00139(16) -0.00589(16) 0.00848(17)
Co4 0.0262(2) 0.0265(2) 0.0268(2) 0.00559(16) -0.00276(16) 0.00939(17)
O1 0.0417(14) 0.0339(12) 0.0448(14) -0.0001(10) -0.0053(11) 0.0096(10)
O2 0.0240(10) 0.0297(10) 0.0230(10) 0.0014(8) -0.0043(8) 0.0086(8)
O3 0.0269(10) 0.0273(10) 0.0254(10) 0.0029(8) -0.0009(8) 0.0118(8)
O4 0.0537(16) 0.0368(13) 0.0636(18) 0.0021(12) -0.0203(14) 0.0128(12)
O5 0.0269(10) 0.0252(10) 0.0243(10) 0.0032(8) -0.0034(8) 0.0091(8)
O6 0.0418(14) 0.0483(14) 0.0318(12) 0.0051(10) 0.0011(10) 0.0174(11)
O7 0.0338(13) 0.0526(15) 0.0336(12) 0.0073(11) 0.0017(10) 0.0145(11)
O8 0.0226(10) 0.0269(10) 0.0300(11) 0.0047(8) -0.0027(8) 0.0055(8)
O11 0.066(2) 0.105(3) 0.103(3) 0.020(2) -0.007(2) 0.042(2)
N1 0.0261(13) 0.0442(16) 0.0344(14) 0.0003(12) -0.0029(11) 0.0093(12)
N2 0.0436(16) 0.0426(16) 0.0317(14) 0.0045(12) -0.0050(12) 0.0241(13)
N3 0.0307(14) 0.0337(14) 0.0328(14) 0.0036(11) -0.0084(11) 0.0079(11)
N4 0.0268(13) 0.0402(15) 0.0414(15) 0.0079(12) 0.0008(11) 0.0137(12)
C1 0.052(2) 0.0329(18) 0.049(2) -0.0037(16) -0.0067(18) -0.0010(16)
C2 0.0340(19) 0.048(2) 0.057(2) 0.0028(18) -0.0102(17) -0.0028(16)
C3 0.0312(16) 0.0450(18) 0.0284(16) 0.0004(13) -0.0074(13) 0.0136(14)
C4 0.0294(15) 0.0355(16) 0.0234(14) -0.0003(12) -0.0044(12) 0.0080(13)
C5 0.0371(17) 0.0347(16) 0.0314(16) 0.0016(13) 0.0037(13) 0.0188(14)
C6 0.0352(17) 0.0423(18) 0.0383(18) -0.0005(14) -0.0023(14) 0.0213(15)
C7 0.063(2) 0.041(2) 0.056(2) 0.0139(17) 0.0054(19) 0.0297(19)
C8 0.078(3) 0.036(2) 0.067(3) 0.0028(19) -0.008(2) 0.025(2)
C9 0.059(2) 0.052(2) 0.0272(16) -0.0015(15) -0.0146(16) 0.0239(18)
C10 0.061(2) 0.047(2) 0.0267(16) 0.0073(14) 0.0049(16) 0.0223(18)
C11 0.0333(16) 0.0362(16) 0.0355(17) 0.0070(13) -0.0048(13) 0.0152(14)
C12 0.0364(16) 0.0264(14) 0.0276(15) 0.0052(12) -0.0028(12) 0.0122(13)
C13 0.0309(17) 0.051(2) 0.051(2) 0.0050(17) 0.0090(15) 0.0176(16)
C14 0.0385(19) 0.054(2) 0.0403(19) 0.0100(16) 0.0117(15) 0.0153(17)
C15 0.0239(15) 0.0450(19) 0.047(2) -0.0007(15) -0.0079(14) 0.0074(14)
C16 0.0239(15) 0.0307(16) 0.0399(18) 0.0029(13) -0.0024(13) 0.0009(12)
Cl1 0.0354(4) 0.0468(5) 0.0366(4) 0.0111(4) 0.0065(3) 0.0064(4)
Cl2 0.0468(5) 0.0332(4) 0.0438(5) -0.0057(3) 0.0006(4) 0.0155(4)
Cl3 0.0438(5) 0.0329(4) 0.0448(5) -0.0060(3) -0.0134(4) 0.0083(3)
Cl4 0.0363(4) 0.0478(5) 0.0361(4) 0.0175(4) 0.0029(3) 0.0137(4)
C17 0.067(4) 0.093(4) 0.142(6) 0.008(4) 0.011(4) 0.036(3)

loop_
_atom_type_symbol
_atom_type_description
_atom_type_scat_dispersion_real
_atom_type_scat_dispersion_imag
_atom_type_scat_source
C C 0.0033 0.0016 'International Tables Vol C Tables 4.2.6.8 and 6.1.1.4'
H H 0.0000 0.0000 'International Tables Vol C Tables 4.2.6.8 and 6.1.1.4'
N N 0.0061 0.0033 'International Tables Vol C Tables 4.2.6.8 and 6.1.1.4'
O O 0.0106 0.0060 'International Tables Vol C Tables 4.2.6.8 and 6.1.1.4'
Cl Cl 0.1484 0.1585 'International Tables Vol C Tables 4.2.6.8 and 6.1.1.4'
Co Co 0.3494 0.9721 'International Tables Vol C Tables 4.2.6.8 and 6.1.1.4'

loop_
_geom_angle_atom_site_label_1
_geom_angle_atom_site_label_2
_geom_angle_atom_site_label_3
_geom_angle
_geom_angle_site_symmetry_1
_geom_angle_site_symmetry_3
O2 Co1 O8 81.83(9) . .
O2 Co1 O5 81.77(10) . .
O8 Co1 O5 78.96(9) . .
O2 Co1 N4 155.32(10) . .
O8 Co1 N4 81.22(10) . .
O5 Co1 N4 112.24(11) . .
O2 Co1 O7 86.26(10) . .
O8 Co1 O7 96.18(11) . .
O5 Co1 O7 167.59(9) . .
N4 Co1 O7 77.90(10) . .
O2 Co1 Cl2 104.50(8) . .
O8 Co1 Cl2 170.17(6) . .
O5 Co1 Cl2 94.34(7) . .
N4 Co1 Cl2 94.89(8) . .
O7 Co1 Cl2 91.78(9) . .
O5 Co2 O2 82.72(11) . .
O5 Co2 O3 81.12(9) . .
O2 Co2 O3 78.57(10) . .
O5 Co2 N1 156.00(10) . .
O2 Co2 N1 81.15(13) . .
O3 Co2 N1 112.70(10) . .
O5 Co2 O1 86.60(9) . .
O2 Co2 O1 95.82(10) . .
O3 Co2 O1 167.03(9) . .
N1 Co2 O1 77.52(11) . .
O5 Co2 Cl1 104.17(10) . .
O2 Co2 Cl1 168.69(6) . .
O3 Co2 Cl1 93.47(7) . .
N1 Co2 Cl1 94.77(13) . .
O1 Co2 Cl1 93.57(8) . .
O3 Co3 O5 82.42(9) . .
O3 Co3 N3 155.51(10) . .
O5 Co3 N3 81.11(12) . .
O3 Co3 O8 81.58(11) . .
O5 Co3 O8 77.84(10) . .
N3 Co3 O8 112.26(12) . .
O3 Co3 O6 85.88(13) . .
O5 Co3 O6 95.35(10) . .
N3 Co3 O6 77.78(13) . .
O8 Co3 O6 166.39(9) . .
O3 Co3 Cl3 104.10(8) . .
O5 Co3 Cl3 169.60(7) . .
N3 Co3 Cl3 95.00(11) . .
O8 Co3 Cl3 94.92(8) . .
O6 Co3 Cl3 93.23(9) . .
O8 Co4 O3 82.93(11) . .
O8 Co4 O2 81.40(10) . .
O3 Co4 O2 78.90(10) . .
O8 Co4 N2 156.09(11) . .
O3 Co4 N2 81.46(11) . .
O2 Co4 N2 112.99(12) . .
O8 Co4 O4 86.45(12) . .
O3 Co4 O4 95.79(12) . .
O2 Co4 O4 167.23(9) . .
N2 Co4 O4 77.26(14) . .
O8 Co4 Cl4 103.16(9) . .
O3 Co4 Cl4 169.18(6) . .
O2 Co4 Cl4 93.05(8) . .
N2 Co4 Cl4 95.29(9) . .
O4 Co4 Cl4 93.53(10) . .
C1 O1 Co2 114.8(2) . .
C1 O1 H1AA 122.5 . .
Co2 O1 H1AA 122.6 . .
C4 O2 Co1 123.67(19) . .
C4 O2 Co2 110.76(19) . .
Co1 O2 Co2 96.58(11) . .
C4 O2 Co4 122.64(17) . .
Co1 O2 Co4 96.70(10) . .
Co2 O2 Co4 101.72(10) . .
C5 O3 Co3 122.7(2) . .
C5 O3 Co4 110.82(18) . .
Co3 O3 Co4 97.50(12) . .
C5 O3 Co2 123.9(2) . .
Co3 O3 Co2 96.46(9) . .
Co4 O3 Co2 100.64(10) . .
C8 O4 Co4 113.1(3) . .
C8 O4 H4C 123.4 . .
Co4 O4 H4C 123.5 . .
C12 O5 Co2 124.06(18) . .
C12 O5 Co3 110.85(19) . .
Co2 O5 Co3 97.78(9) . .
C12 O5 Co1 121.57(19) . .
Co2 O5 Co1 96.17(11) . .
Co3 O5 Co1 102.09(10) . .
C10 O6 Co3 112.3(2) . .
C10 O6 H6C 123.9 . .
Co3 O6 H6C 123.8 . .
C14 O7 Co1 113.7(2) . .
C14 O7 H7C 123.1 . .
Co1 O7 H7C 123.2 . .
C16 O8 Co4 121.80(19) . .
C16 O8 Co1 110.32(19) . .
Co4 O8 Co1 98.16(10) . .
C16 O8 Co3 125.32(19) . .
Co4 O8 Co3 95.50(11) . .
Co1 O8 Co3 100.91(10) . .
C17 O11 H11D 122.5 . .
C3 N1 C2 115.2(3) . .
C3 N1 Co2 108.1(2) . .
C2 N1 Co2 108.8(2) . .
C3 N1 H1AB 108.2 . .
C2 N1 H1AB 108.1 . .
Co2 N1 H1AB 108.3 . .
C7 N2 C6 115.7(3) . .
C7 N2 Co4 108.5(2) . .
C6 N2 Co4 108.43(19) . .
C7 N2 H1AC 108.1 . .
C6 N2 H1AC 108.0 . .
Co4 N2 H1AC 108.0 . .
C9 N3 C11 114.7(3) . .
C9 N3 Co3 108.6(2) . .
C11 N3 Co3 109.1(2) . .
C9 N3 H1AD 108.1 . .
C11 N3 H1AD 108.1 . .
Co3 N3 H1AD 108.1 . .
C13 N4 C15 115.9(3) . .
C13 N4 Co1 107.4(2) . .
C15 N4 Co1 108.86(19) . .
C13 N4 H1AE 108.1 . .
C15 N4 H1AE 108.1 . .
Co1 N4 H1AE 108.2 . .
O1 C1 C2 108.1(3) . .
O1 C1 H1A 110.2 . .
C2 C1 H1A 110.0 . .
O1 C1 H1B 110.0 . .
C2 C1 H1B 110.2 . .
H1A C1 H1B 108.4 . .
N1 C2 C1 112.3(3) . .
N1 C2 H2A 109.0 . .
C1 C2 H2A 109.0 . .
N1 C2 H2B 109.3 . .
C1 C2 H2B 109.2 . .
H2A C2 H2B 107.8 . .
N1 C3 C4 110.7(2) . .
N1 C3 H3A 109.5 . .
C4 C3 H3A 109.6 . .
N1 C3 H3B 109.5 . .
C4 C3 H3B 109.5 . .
H3A C3 H3B 108.1 . .
O2 C4 C3 109.4(3) . .
O2 C4 H4A 109.9 . .
C3 C4 H4A 109.9 . .
O2 C4 H4B 109.8 . .
C3 C4 H4B 109.7 . .
H4A C4 H4B 108.3 . .
O3 C5 C6 109.1(3) . .
O3 C5 H5A 109.8 . .
C6 C5 H5A 109.9 . .
O3 C5 H5B 109.9 . .
C6 C5 H5B 109.8 . .
H5A C5 H5B 108.3 . .
N2 C6 C5 112.3(3) . .
N2 C6 H6A 109.1 . .
C5 C6 H6A 109.2 . .
N2 C6 H6B 109.1 . .
C5 C6 H6B 109.2 . .
H6A C6 H6B 107.9 . .
N2 C7 C8 112.3(3) . .
N2 C7 H7A 109.2 . .
C8 C7 H7A 109.2 . .
N2 C7 H7B 109.0 . .
C8 C7 H7B 109.2 . .
H7A C7 H7B 107.9 . .
O4 C8 C7 107.3(3) . .
O4 C8 H8A 110.3 . .
C7 C8 H8A 110.2 . .
O4 C8 H8B 110.3 . .
C7 C8 H8B 110.2 . .
H8A C8 H8B 108.5 . .
N3 C9 C10 111.5(3) . .
N3 C9 H9A 109.3 . .
C10 C9 H9A 109.2 . .
N3 C9 H9B 109.4 . .
C10 C9 H9B 109.4 . .
H9A C9 H9B 108.0 . .
O6 C10 C9 107.4(3) . .
O6 C10 H10A 110.2 . .
C9 C10 H10A 110.1 . .
O6 C10 H10B 110.2 . .
C9 C10 H10B 110.3 . .
H10A C10 H10B 108.5 . .
N3 C11 C12 111.9(3) . .
N3 C11 H11A 108.8 . .
C12 C11 H11A 108.9 . .
N3 C11 H11B 109.2 . .
C12 C11 H11B 109.1 . .
H11A C11 H11B 108.8 . .
O5 C12 C11 109.6(2) . .
O5 C12 H12A 109.8 . .
C11 C12 H12A 109.8 . .
O5 C12 H12B 109.7 . .
C11 C12 H12B 109.7 . .
H12A C12 H12B 108.3 . .
N4 C13 C14 111.3(3) . .
N4 C13 H13A 109.3 . .
C14 C13 H13A 109.3 . .
N4 C13 H13B 109.5 . .
C14 C13 H13B 109.3 . .
H13A C13 H13B 108.0 . .
O7 C14 C13 108.1(3) . .
O7 C14 H14A 110.2 . .
C13 C14 H14A 110.0 . .
O7 C14 H14B 110.0 . .
C13 C14 H14B 110.2 . .
H14A C14 H14B 108.4 . .
N4 C15 C16 112.1(3) . .
N4 C15 H15A 109.1 . .
C16 C15 H15A 109.2 . .
N4 C15 H15B 109.3 . .
C16 C15 H15B 109.2 . .
H15A C15 H15B 107.9 . .
O8 C16 C15 109.8(3) . .
O8 C16 H16A 109.7 . .
C15 C16 H16A 109.7 . .
O8 C16 H16B 109.6 . .
C15 C16 H16B 109.7 . .
H16A C16 H16B 108.2 . .
O11 C17 H17A 109.6 . .
O11 C17 H17B 109.8 . .
H17A C17 H17B 109.5 . .
O11 C17 H17C 109.1 . .
H17A C17 H17C 109.5 . .
H17B C17 H17C 109.5 . .

loop_
_geom_bond_atom_site_label_1
_geom_bond_atom_site_label_2
_geom_bond_distance
_geom_bond_site_symmetry_2
Co1 O2 2.097(3) .
Co1 O8 2.120(3) .
Co1 O5 2.135(3) .
Co1 N4 2.166(4) .
Co1 O7 2.235(3) .
Co1 Cl2 2.417(3) .
Co2 O5 2.083(3) .
Co2 O2 2.109(3) .
Co2 O3 2.176(3) .
Co2 N1 2.178(3) .
Co2 O1 2.230(4) .
Co2 Cl1 2.412(3) .
Co3 O3 2.077(3) .
Co3 O5 2.128(3) .
Co3 N3 2.152(3) .
Co3 O8 2.179(3) .
Co3 O6 2.266(3) .
Co3 Cl3 2.430(3) .
Co4 O8 2.082(3) .
Co4 O3 2.118(3) .
Co4 O2 2.152(3) .
Co4 N2 2.162(4) .
Co4 O4 2.247(4) .
Co4 Cl4 2.448(3) .
O1 C1 1.436(5) .
O1 H1AA 0.9300 .
O2 C4 1.434(4) .
O3 C5 1.440(4) .
O4 C8 1.471(5) .
O4 H4C 0.9300 .
O5 C12 1.438(3) .
O6 C10 1.444(4) .
O6 H6C 0.9300 .
O7 C14 1.447(5) .
O7 H7C 0.9300 .
O8 C16 1.428(4) .
O11 C17 1.479(7) .
O11 H11D 0.8501 .
N1 C3 1.495(4) .
N1 C2 1.499(5) .
N1 H1AB 0.9100 .
N2 C7 1.483(5) .
N2 C6 1.495(5) .
N2 H1AC 0.9100 .
N3 C9 1.485(5) .
N3 C11 1.493(5) .
N3 H1AD 0.9100 .
N4 C13 1.489(5) .
N4 C15 1.498(5) .
N4 H1AE 0.9100 .
C1 C2 1.516(6) .
C1 H1A 0.9700 .
C1 H1B 0.9699 .
C2 H2A 0.9701 .
C2 H2B 0.9700 .
C3 C4 1.533(5) .
C3 H3A 0.9700 .
C3 H3B 0.9700 .
C4 H4A 0.9699 .
C4 H4B 0.9700 .
C5 C6 1.531(5) .
C5 H5A 0.9700 .
C5 H5B 0.9700 .
C6 H6A 0.9700 .
C6 H6B 0.9701 .
C7 C8 1.488(7) .
C7 H7A 0.9701 .
C7 H7B 0.9700 .
C8 H8A 0.9700 .
C8 H8B 0.9700 .
C9 C10 1.520(6) .
C9 H9A 0.9700 .
C9 H9B 0.9700 .
C10 H10A 0.9701 .
C10 H10B 0.9700 .
C11 C12 1.524(5) .
C11 H11A 0.9600 .
C11 H11B 0.9700 .
C12 H12A 0.9700 .
C12 H12B 0.9701 .
C13 C14 1.530(5) .
C13 H13A 0.9700 .
C13 H13B 0.9700 .
C14 H14A 0.9700 .
C14 H14B 0.9700 .
C15 C16 1.533(5) .
C15 H15A 0.9699 .
C15 H15B 0.9700 .
C16 H16A 0.9700 .
C16 H16B 0.9699 .
C17 H17A 0.9601 .
C17 H17B 0.9600 .
C17 H17C 0.9600 .

loop_
_geom_hbond_atom_site_label_D
_geom_hbond_atom_site_label_H
_geom_hbond_atom_site_label_A
_geom_hbond_distance_DH
_geom_hbond_distance_HA
_geom_hbond_distance_DA
_geom_hbond_angle_DHA
_geom_hbond_site_symmetry_A
C12 H12A Cl2 0.97 2.89 3.547(5) 126.4 .
C11 H11B O11 0.97 2.65 3.555(6) 155.8 1_655
C11 H11A Cl1 0.96 2.90 3.648(5) 135.3 2_666
C5 H5B Cl1 0.97 2.95 3.590(5) 124.3 .
C4 H4B Cl4 0.97 2.89 3.551(5) 125.9 .
C3 H3B Cl2 0.97 2.85 3.638(5) 138.7 2_665
N4 H1AE O11 0.91 2.18 3.074(5) 165.4 1_655
N3 H1AD Cl3 0.91 2.58 3.451(5) 161.7 2_776
N2 H1AC Cl4 0.91 2.59 3.427(4) 154.1 2_675
N1 H1AB O11 0.91 2.52 3.258(6) 138.2 .
O11 H11D Cl1 0.85 2.43 3.231(5) 156.7 .

loop_
_geom_torsion_atom_site_label_1
_geom_torsion_atom_site_label_2
_geom_torsion_atom_site_label_3
_geom_torsion_atom_site_label_4
_geom_torsion
_geom_torsion_site_symmetry_1
_geom_torsion_site_symmetry_2
_geom_torsion_site_symmetry_3
_geom_torsion_site_symmetry_4
O5 Co2 O1 C1 -157.4(2) . . . .
O2 Co2 O1 C1 -75.1(3) . . . .
O3 Co2 O1 C1 -138.7(4) . . . .
N1 Co2 O1 C1 4.5(2) . . . .
Cl1 Co2 O1 C1 98.6(3) . . . .
O8 Co1 O2 C4 147.2(2) . . . .
O5 Co1 O2 C4 -132.8(2) . . . .
N4 Co1 O2 C4 100.2(3) . . . .
O7 Co1 O2 C4 50.4(2) . . . .
Cl2 Co1 O2 C4 -40.4(2) . . . .
O8 Co1 O2 Co2 -92.39(11) . . . .
O5 Co1 O2 Co2 -12.45(8) . . . .
N4 Co1 O2 Co2 -139.4(2) . . . .
O7 Co1 O2 Co2 170.81(10) . . . .
Cl2 Co1 O2 Co2 79.93(10) . . . .
O8 Co1 O2 Co4 10.29(8) . . . .
O5 Co1 O2 Co4 90.23(9) . . . .
N4 Co1 O2 Co4 -36.7(3) . . . .
O7 Co1 O2 Co4 -86.51(10) . . . .
Cl2 Co1 O2 Co4 -177.39(5) . . . .
O5 Co2 O2 C4 142.6(2) . . . .
O3 Co2 O2 C4 -135.07(19) . . . .
N1 Co2 O2 C4 -19.60(19) . . . .
O1 Co2 O2 C4 56.8(2) . . . .
Cl1 Co2 O2 C4 -89.1(4) . . . .
O5 Co2 O2 Co1 12.74(9) . . . .
O3 Co2 O2 Co1 95.09(10) . . . .
N1 Co2 O2 Co1 -149.44(12) . . . .
O1 Co2 O2 Co1 -73.07(10) . . . .
Cl1 Co2 O2 Co1 141.0(3) . . . .
O5 Co2 O2 Co4 -85.53(10) . . . .
O3 Co2 O2 Co4 -3.18(8) . . . .
N1 Co2 O2 Co4 112.29(11) . . . .
O1 Co2 O2 Co4 -171.34(9) . . . .
Cl1 Co2 O2 Co4 42.8(4) . . . .
O8 Co4 O2 C4 -148.1(2) . . . .
O3 Co4 O2 C4 127.5(2) . . . .
N2 Co4 O2 C4 51.9(2) . . . .
O4 Co4 O2 C4 -166.1(4) . . . .
Cl4 Co4 O2 C4 -45.2(2) . . . .
O8 Co4 O2 Co1 -10.49(8) . . . .
O3 Co4 O2 Co1 -94.92(11) . . . .
N2 Co4 O2 Co1 -170.57(9) . . . .
O4 Co4 O2 Co1 -28.6(5) . . . .
Cl4 Co4 O2 Co1 92.37(8) . . . .
O8 Co4 O2 Co2 87.68(12) . . . .
O3 Co4 O2 Co2 3.26(8) . . . .
N2 Co4 O2 Co2 -72.40(12) . . . .
O4 Co4 O2 Co2 69.6(5) . . . .
Cl4 Co4 O2 Co2 -169.45(7) . . . .
O5 Co3 O3 C5 148.8(2) . . . .
N3 Co3 O3 C5 100.7(3) . . . .
O8 Co3 O3 C5 -132.5(2) . . . .
O6 Co3 O3 C5 52.8(2) . . . .
Cl3 Co3 O3 C5 -39.5(2) . . . .
O5 Co3 O3 Co4 -90.56(11) . . . .
N3 Co3 O3 Co4 -138.6(2) . . . .
O8 Co3 O3 Co4 -11.81(8) . . . .
O6 Co3 O3 Co4 173.48(9) . . . .
Cl3 Co3 O3 Co4 81.18(9) . . . .
O5 Co3 O3 Co2 11.11(8) . . . .
N3 Co3 O3 Co2 -36.9(3) . . . .
O8 Co3 O3 Co2 89.86(9) . . . .
O6 Co3 O3 Co2 -84.85(10) . . . .
Cl3 Co3 O3 Co2 -177.15(5) . . . .
O8 Co4 O3 C5 141.6(2) . . . .
O2 Co4 O3 C5 -135.8(2) . . . .
N2 Co4 O3 C5 -20.3(2) . . . .
O4 Co4 O3 C5 55.9(2) . . . .
Cl4 Co4 O3 C5 -93.4(4) . . . .
O8 Co4 O3 Co3 12.33(9) . . . .
O2 Co4 O3 Co3 94.91(10) . . . .
N2 Co4 O3 Co3 -149.50(12) . . . .
O4 Co4 O3 Co3 -73.35(11) . . . .
Cl4 Co4 O3 Co3 137.3(3) . . . .
O8 Co4 O3 Co2 -85.72(10) . . . .
O2 Co4 O3 Co2 -3.15(7) . . . .
N2 Co4 O3 Co2 112.44(13) . . . .
O4 Co4 O3 Co2 -171.40(10) . . . .
Cl4 Co4 O3 Co2 39.3(4) . . . .
O5 Co2 O3 C5 -148.3(2) . . . .
O2 Co2 O3 C5 127.4(2) . . . .
N1 Co2 O3 C5 52.1(2) . . . .
O1 Co2 O3 C5 -167.3(3) . . . .
Cl1 Co2 O3 C5 -44.5(2) . . . .
O5 Co2 O3 Co3 -11.39(8) . . . .
O2 Co2 O3 Co3 -95.69(12) . . . .
N1 Co2 O3 Co3 -170.93(9) . . . .
O1 Co2 O3 Co3 -30.3(4) . . . .
Cl1 Co2 O3 Co3 92.42(11) . . . .
O5 Co2 O3 Co4 87.52(11) . . . .
O2 Co2 O3 Co4 3.21(8) . . . .
N1 Co2 O3 Co4 -72.02(14) . . . .
O1 Co2 O3 Co4 68.6(4) . . . .
Cl1 Co2 O3 Co4 -168.67(7) . . . .
O8 Co4 O4 C8 -159.8(3) . . . .
O3 Co4 O4 C8 -77.2(3) . . . .
O2 Co4 O4 C8 -141.9(4) . . . .
N2 Co4 O4 C8 2.6(3) . . . .
Cl4 Co4 O4 C8 97.2(3) . . . .
O2 Co2 O5 C12 -147.6(2) . . . .
O3 Co2 O5 C12 132.9(2) . . . .
N1 Co2 O5 C12 -99.6(3) . . . .
O1 Co2 O5 C12 -51.3(2) . . . .
Cl1 Co2 O5 C12 41.5(2) . . . .
O2 Co2 O5 Co3 90.65(11) . . . .
O3 Co2 O5 Co3 11.15(8) . . . .
N1 Co2 O5 Co3 138.7(2) . . . .
O1 Co2 O5 Co3 -173.04(9) . . . .
Cl1 Co2 O5 Co3 -80.22(9) . . . .
O2 Co2 O5 Co1 -12.49(8) . . . .
O3 Co2 O5 Co1 -91.99(9) . . . .
N1 Co2 O5 Co1 35.6(3) . . . .
O1 Co2 O5 Co1 83.82(10) . . . .
Cl1 Co2 O5 Co1 176.64(5) . . . .
O3 Co3 O5 C12 -142.70(19) . . . .
N3 Co3 O5 C12 19.12(19) . . . .
O8 Co3 O5 C12 134.3(2) . . . .
O6 Co3 O5 C12 -57.6(2) . . . .
Cl3 Co3 O5 C12 87.8(4) . . . .
O3 Co3 O5 Co2 -11.64(8) . . . .
N3 Co3 O5 Co2 150.18(11) . . . .
O8 Co3 O5 Co2 -94.61(11) . . . .
O6 Co3 O5 Co2 73.47(12) . . . .
Cl3 Co3 O5 Co2 -141.1(3) . . . .
O3 Co3 O5 Co1 86.41(12) . . . .
N3 Co3 O5 Co1 -111.76(14) . . . .
O8 Co3 O5 Co1 3.45(8) . . . .
O6 Co3 O5 Co1 171.53(9) . . . .
Cl3 Co3 O5 Co1 -43.1(4) . . . .
O2 Co1 O5 C12 149.3(2) . . . .
O8 Co1 O5 C12 -127.5(2) . . . .
N4 Co1 O5 C12 -51.9(2) . . . .
O7 Co1 O5 C12 164.6(4) . . . .
Cl2 Co1 O5 C12 45.2(2) . . . .
O2 Co1 O5 Co2 12.60(9) . . . .
O8 Co1 O5 Co2 95.82(9) . . . .
N4 Co1 O5 Co2 171.47(9) . . . .
O7 Co1 O5 Co2 27.9(4) . . . .
Cl2 Co1 O5 Co2 -91.45(7) . . . .
O2 Co1 O5 Co3 -86.75(11) . . . .
O8 Co1 O5 Co3 -3.53(8) . . . .
N4 Co1 O5 Co3 72.12(12) . . . .
O7 Co1 O5 Co3 -71.4(4) . . . .
Cl2 Co1 O5 Co3 169.21(7) . . . .
O3 Co3 O6 C10 156.3(2) . . . .
O5 Co3 O6 C10 74.4(2) . . . .
N3 Co3 O6 C10 -5.3(2) . . . .
O8 Co3 O6 C10 133.5(4) . . . .
Cl3 Co3 O6 C10 -99.8(2) . . . .
O2 Co1 O7 C14 161.5(2) . . . .
O8 Co1 O7 C14 80.2(2) . . . .
O5 Co1 O7 C14 146.4(4) . . . .
N4 Co1 O7 C14 0.6(2) . . . .
Cl2 Co1 O7 C14 -94.0(2) . . . .
O3 Co4 O8 C16 -149.7(2) . . . .
O2 Co4 O8 C16 130.5(2) . . . .
N2 Co4 O8 C16 -100.2(3) . . . .
O4 Co4 O8 C16 -53.4(2) . . . .
Cl4 Co4 O8 C16 39.4(2) . . . .
O3 Co4 O8 Co1 90.19(11) . . . .
O2 Co4 O8 Co1 10.41(8) . . . .
N2 Co4 O8 Co1 139.7(2) . . . .
O4 Co4 O8 Co1 -173.53(10) . . . .
Cl4 Co4 O8 Co1 -80.73(9) . . . .
O3 Co4 O8 Co3 -11.70(8) . . . .
O2 Co4 O8 Co3 -91.48(9) . . . .
N2 Co4 O8 Co3 37.8(3) . . . .
O4 Co4 O8 Co3 84.58(11) . . . .
Cl4 Co4 O8 Co3 177.38(5) . . . .
O2 Co1 O8 C16 -139.1(2) . . . .
O5 Co1 O8 C16 137.80(19) . . . .
N4 Co1 O8 C16 22.95(19) . . . .
O7 Co1 O8 C16 -53.75(19) . . . .
Cl2 Co1 O8 C16 90.2(4) . . . .
O2 Co1 O8 Co4 -10.68(8) . . . .
O5 Co1 O8 Co4 -93.83(12) . . . .
N4 Co1 O8 Co4 151.32(11) . . . .
O7 Co1 O8 Co4 74.63(12) . . . .
Cl2 Co1 O8 Co4 -141.4(3) . . . .
O2 Co1 O8 Co3 86.58(11) . . . .
O5 Co1 O8 Co3 3.43(8) . . . .
N4 Co1 O8 Co3 -111.42(11) . . . .
O7 Co1 O8 Co3 171.88(9) . . . .
Cl2 Co1 O8 Co3 -44.2(4) . . . .
O3 Co3 O8 C16 147.8(2) . . . .
O5 Co3 O8 C16 -128.2(2) . . . .
N3 Co3 O8 C16 -53.2(3) . . . .
O6 Co3 O8 C16 170.8(3) . . . .
Cl3 Co3 O8 C16 44.2(2) . . . .
O3 Co3 O8 Co4 11.97(8) . . . .
O5 Co3 O8 Co4 95.97(11) . . . .
N3 Co3 O8 Co4 170.95(9) . . . .
O6 Co3 O8 Co4 35.0(4) . . . .
Cl3 Co3 O8 Co4 -91.59(10) . . . .
O3 Co3 O8 Co1 -87.46(10) . . . .
O5 Co3 O8 Co1 -3.46(8) . . . .
N3 Co3 O8 Co1 71.52(13) . . . .
O6 Co3 O8 Co1 -64.4(4) . . . .
Cl3 Co3 O8 Co1 168.98(7) . . . .
O5 Co2 N1 C3 -55.7(4) . . . .
O2 Co2 N1 C3 -7.4(2) . . . .
O3 Co2 N1 C3 66.2(2) . . . .
O1 Co2 N1 C3 -105.4(2) . . . .
Cl1 Co2 N1 C3 162.0(2) . . . .
O5 Co2 N1 C2 70.1(3) . . . .
O2 Co2 N1 C2 118.4(2) . . . .
O3 Co2 N1 C2 -168.0(2) . . . .
O1 Co2 N1 C2 20.4(2) . . . .
Cl1 Co2 N1 C2 -72.2(2) . . . .
O8 Co4 N2 C7 71.4(3) . . . .
O3 Co4 N2 C7 121.2(2) . . . .
O2 Co4 N2 C7 -164.8(2) . . . .
O4 Co4 N2 C7 23.2(2) . . . .
Cl4 Co4 N2 C7 -69.2(2) . . . .
O8 Co4 N2 C6 -54.9(4) . . . .
O3 Co4 N2 C6 -5.2(2) . . . .
O2 Co4 N2 C6 68.9(2) . . . .
O4 Co4 N2 C6 -103.1(2) . . . .
Cl4 Co4 N2 C6 164.4(2) . . . .
O3 Co3 N3 C9 -71.3(3) . . . .
O5 Co3 N3 C9 -119.5(2) . . . .
O8 Co3 N3 C9 167.6(2) . . . .
O6 Co3 N3 C9 -22.1(2) . . . .
Cl3 Co3 N3 C9 70.2(2) . . . .
O3 Co3 N3 C11 54.3(4) . . . .
O5 Co3 N3 C11 6.1(2) . . . .
O8 Co3 N3 C11 -66.8(2) . . . .
O6 Co3 N3 C11 103.5(2) . . . .
Cl3 Co3 N3 C11 -164.2(2) . . . .
O2 Co1 N4 C13 -77.3(3) . . . .
O8 Co1 N4 C13 -124.4(2) . . . .
O5 Co1 N4 C13 161.4(2) . . . .
O7 Co1 N4 C13 -26.1(2) . . . .
Cl2 Co1 N4 C13 64.7(2) . . . .
O2 Co1 N4 C15 49.0(4) . . . .
O8 Co1 N4 C15 1.9(2) . . . .
O5 Co1 N4 C15 -72.3(2) . . . .
O7 Co1 N4 C15 100.2(2) . . . .
Cl2 Co1 N4 C15 -169.0(2) . . . .
Co2 O1 C1 C2 -27.8(4) . . . .
C3 N1 C2 C1 78.3(4) . . . .
Co2 N1 C2 C1 -43.2(4) . . . .
O1 C1 C2 N1 47.0(4) . . . .
C2 N1 C3 C4 -90.3(3) . . . .
Co2 N1 C3 C4 31.7(3) . . . .
Co1 O2 C4 C3 155.97(19) . . . .
Co2 O2 C4 C3 42.4(3) . . . .
Co4 O2 C4 C3 -77.7(3) . . . .
N1 C3 C4 O2 -49.9(4) . . . .
Co3 O3 C5 C6 155.2(2) . . . .
Co4 O3 C5 C6 41.0(3) . . . .
Co2 O3 C5 C6 -78.5(3) . . . .
C7 N2 C6 C5 -93.3(3) . . . .
Co4 N2 C6 C5 28.8(3) . . . .
O3 C5 C6 N2 -47.0(4) . . . .
C6 N2 C7 C8 73.8(4) . . . .
Co4 N2 C7 C8 -48.2(4) . . . .
Co4 O4 C8 C7 -27.6(4) . . . .
N2 C7 C8 O4 50.1(5) . . . .
C11 N3 C9 C10 -74.9(4) . . . .
Co3 N3 C9 C10 47.4(3) . . . .
Co3 O6 C10 C9 30.6(3) . . . .
N3 C9 C10 O6 -52.1(4) . . . .
C9 N3 C11 C12 92.7(3) . . . .
Co3 N3 C11 C12 -29.3(3) . . . .
Co2 O5 C12 C11 -155.7(2) . . . .
Co3 O5 C12 C11 -40.1(3) . . . .
Co1 O5 C12 C11 79.7(3) . . . .
N3 C11 C12 O5 46.6(4) . . . .
C15 N4 C13 C14 -73.0(4) . . . .
Co1 N4 C13 C14 49.0(3) . . . .
Co1 O7 C14 C13 24.4(4) . . . .
N4 C13 C14 O7 -48.9(4) . . . .
C13 N4 C15 C16 96.2(3) . . . .
Co1 N4 C15 C16 -25.0(3) . . . .
Co4 O8 C16 C15 -156.9(2) . . . .
Co1 O8 C16 C15 -42.8(3) . . . .
Co3 O8 C16 C15 77.8(3) . . . .
N4 C15 C16 O8 45.7(4) . . . .
